data_8107230
loop_
_publ_author_name
'Liu, Xue-Guo'
'Chen, Wan-Yao'

_publ_section_title
;
 Crystal structure of 1,1&#x2032;-(1,2-ethanediyl)bis(pyridin-1-ium)
 bis(1,2-dicyanoethene-1,2-dithiolato-\k2 S:S)zinc(II), C20H14N6ZnS4
;
_journal_issue 5
_journal_name_full 'Zeitschrift f\"ur Kristallographie - New Crystal Structures'
_journal_page_first 837
_journal_page_last 839
_journal_paper_doi 10.1515/ncrs-2022-0212
_journal_volume 237
_journal_year 2022
_chemical_formula_moiety 'C8 N4 S4 Zn, C12 H14 N2'
_chemical_formula_sum 'C20 H14 N6 S4 Zn'
_chemical_formula_weight 531.98
_space_group_crystal_system monoclinic
_space_group_IT_number 15
_space_group_name_Hall '-C 2yc'
_space_group_name_H-M_alt 'C 1 2/c 1'
_atom_sites_solution_hydrogens geom
_atom_sites_solution_primary iterative
_cell_angle_alpha 90
_cell_angle_beta 96.550(2)
_cell_angle_gamma 90
_cell_formula_units_Z 4
_cell_length_a 8.5063(13)
_cell_length_b 12.3254(19)
_cell_length_c 21.843(3)
_cell_measurement_reflns_used 3403
_cell_measurement_temperature 293(2)
_cell_measurement_theta_max 28.145
_cell_measurement_theta_min 2.922
_cell_volume 2275.1(6)
_computing_cell_refinement 'SAINT v7.68A (Bruker, 2009)'
_computing_data_reduction 'SAINT v7.68A (Bruker, 2009)'
_computing_molecular_graphics 'Olex2 (Dolomanov et al., 2009)'
_computing_publication_material 'Olex2 (Dolomanov et al., 2009)'
_computing_structure_refinement 'ShelXL (Sheldrick, 2015)'
_computing_structure_solution 'olex2.solve (Bourhis et al., 2015)'
_diffrn_ambient_temperature 293(2)
_diffrn_measured_fraction_theta_full 0.998
_diffrn_measured_fraction_theta_max 0.996
_diffrn_measurement_device_type 'CCD area detector'
_diffrn_measurement_method 'phi and omega scans'
_diffrn_radiation_monochromator graphite
_diffrn_radiation_type MoK\a
_diffrn_radiation_wavelength 0.71073
_diffrn_reflns_av_R_equivalents 0.0300
_diffrn_reflns_av_unetI/netI 0.0320
_diffrn_reflns_Laue_measured_fraction_full 0.998
_diffrn_reflns_Laue_measured_fraction_max 0.996
_diffrn_reflns_limit_h_max 11
_diffrn_reflns_limit_h_min -11
_diffrn_reflns_limit_k_max 16
_diffrn_reflns_limit_k_min -15
_diffrn_reflns_limit_l_max 29
_diffrn_reflns_limit_l_min -20
_diffrn_reflns_number 8003
_diffrn_reflns_point_group_measured_fraction_full 0.998
_diffrn_reflns_point_group_measured_fraction_max 0.996
_diffrn_reflns_theta_full 25.242
_diffrn_reflns_theta_max 28.271
_diffrn_reflns_theta_min 1.877
_exptl_absorpt_coefficient_mu 1.467
_exptl_absorpt_correction_T_max 0.7457
_exptl_absorpt_correction_T_min 0.5423
_exptl_absorpt_correction_type multi-scan
_exptl_absorpt_process_details
;
SADABS-2008/1 (Bruker,2008) was used for absorption correction.
wR2(int) was 0.1294 before and 0.0397 after correction.
The Ratio of minimum to maximum transmission is 0.7272.
The \l/2 correction factor is 0.0015.
;
_exptl_crystal_colour yellow
_exptl_crystal_density_diffrn 1.553
_exptl_crystal_density_method 'not measured'
_exptl_crystal_description block
_exptl_crystal_F_000 1080
_refine_diff_density_max 0.239
_refine_diff_density_min -0.277
_refine_diff_density_rms 0.055
_refine_ls_extinction_coef .
_refine_ls_extinction_method none
_refine_ls_goodness_of_fit_ref 1.047
_refine_ls_hydrogen_treatment constr
_refine_ls_matrix_type full
_refine_ls_number_parameters 141
_refine_ls_number_reflns 2803
_refine_ls_number_restraints 0
_refine_ls_restrained_S_all 1.047
_refine_ls_R_factor_all 0.0360
_refine_ls_R_factor_gt 0.0288
_refine_ls_shift/su_max 0.001
_refine_ls_shift/su_mean 0.000
_refine_ls_structure_factor_coef Fsqd
_refine_ls_weighting_details 'w=1/[\s^2^(Fo^2^)+(0.0309P)^2^+0.9525P] where P=(Fo^2^+2Fc^2^)/3'
_refine_ls_weighting_scheme calc
_refine_ls_wR_factor_gt 0.0713
_refine_ls_wR_factor_ref 0.0751
_reflns_Friedel_coverage 0.000
_reflns_Friedel_fraction_full .
_reflns_Friedel_fraction_max .
_reflns_number_gt 2347
_reflns_number_total 2803
_reflns_threshold_expression 'I > 2\s(I)'
_cod_data_source_file suppl_j_ncrs-2022-0212_suppl.cif
_cod_data_source_block a
_cod_original_sg_symbol_H-M C2/c
_cod_database_code 8107230
_shelx_space_group_comment
;
The symmetry employed for this shelxl refinement is uniquely defined
by the following loop, which should always be used as a source of
symmetry information in preference to the above space-group names.
They are only intended as comments.
;
_olex2_refinement_description
;
1. Fixed Uiso
 At 1.2 times of:
  All C(H) groups, All C(H,H) groups
2.a Secondary CH2 refined with riding coordinates:
 C1(H1A,H1B)
2.b Aromatic/amide H refined with riding coordinates:
 C6(H6), C5(H5), C2(H2), C4(H4), C3(H3)
;
_olex2_submission_special_instructions 'No special instructions were received'

loop_
_space_group_symop_operation_xyz
'x, y, z'
'-x, y, -z+1/2'
'x+1/2, y+1/2, z'
'-x+1/2, y+1/2, -z+1/2'
'-x, -y, -z'
'x, -y, z-1/2'
'-x+1/2, -y+1/2, -z'
'x+1/2, -y+1/2, z-1/2'

loop_
_atom_site_label
_atom_site_type_symbol
_atom_site_fract_x
_atom_site_fract_y
_atom_site_fract_z
_atom_site_U_iso_or_equiv
_atom_site_adp_type
_atom_site_occupancy
_atom_site_site_symmetry_order
_atom_site_calc_flag
_atom_site_refinement_flags_posn
_atom_site_refinement_flags_adp
_atom_site_refinement_flags_occupancy
_atom_site_disorder_assembly
_atom_site_disorder_group
C1 C 0.3105(2) 0.22106(14) 0.02218(9) 0.0480(4) Uani 1 1 d . . . . .
H1A H 0.258864 0.165748 0.044339 0.058 Uiso 1 1 calc R . . . .
H1B H 0.387940 0.185819 -0.000463 0.058 Uiso 1 1 calc R . . . .
C2 C 0.52335(19) 0.34949(16) 0.05314(9) 0.0495(4) Uani 1 1 d . . . . .
H2 H 0.562609 0.334910 0.015969 0.059 Uiso 1 1 calc R . . . .
C3 C 0.6009(2) 0.42103(17) 0.09379(9) 0.0548(5) Uani 1 1 d . . . . .
H3 H 0.693464 0.454387 0.084614 0.066 Uiso 1 1 calc R . . . .
C4 C 0.5416(2) 0.44325(16) 0.14800(9) 0.0526(4) Uani 1 1 d . . . . .
H4 H 0.593911 0.491431 0.176097 0.063 Uiso 1 1 calc R . . . .
C5 C 0.4046(2) 0.39398(16) 0.16064(8) 0.0536(4) Uani 1 1 d . . . . .
H5 H 0.361924 0.409451 0.197014 0.064 Uiso 1 1 calc R . . . .
C6 C 0.3311(2) 0.32185(15) 0.11925(8) 0.0491(4) Uani 1 1 d . . . . .
H6 H 0.238678 0.287541 0.127800 0.059 Uiso 1 1 calc R . . . .
C7 C 0.6283(2) 0.69776(14) 0.37112(9) 0.0480(4) Uani 1 1 d . . . . .
C8 C 0.75635(17) 0.65955(14) 0.33999(8) 0.0402(3) Uani 1 1 d . . . . .
C9 C 0.86120(18) 0.59011(13) 0.37206(7) 0.0396(3) Uani 1 1 d . . . . .
C10 C 0.83284(19) 0.56072(15) 0.43318(8) 0.0466(4) Uani 1 1 d . . . . .
N1 N 0.39101(15) 0.30020(11) 0.06652(7) 0.0409(3) Uani 1 1 d . . . . .
N2 N 0.5274(2) 0.72465(17) 0.39775(9) 0.0711(5) Uani 1 1 d . . . . .
N3 N 0.8077(2) 0.53589(17) 0.48156(8) 0.0690(5) Uani 1 1 d . . . . .
S1 S 0.76266(5) 0.70150(5) 0.26494(2) 0.05697(14) Uani 1 1 d . . . . .
S2 S 1.02145(5) 0.52863(4) 0.34498(2) 0.05630(14) Uani 1 1 d . . . . .
Zn1 Zn 1.000000 0.61477(3) 0.250000 0.04781(11) Uani 1 2 d S T P . .

loop_
_atom_site_aniso_label
_atom_site_aniso_U_11
_atom_site_aniso_U_22
_atom_site_aniso_U_33
_atom_site_aniso_U_23
_atom_site_aniso_U_13
_atom_site_aniso_U_12
Zn1 0.03728(15) 0.0699(2) 0.03799(16) 0.000 0.01157(11) 0.000
S2 0.0452(2) 0.0791(3) 0.0466(3) 0.0120(2) 0.01375(19) 0.0251(2)
S1 0.0446(2) 0.0825(3) 0.0459(3) 0.0224(2) 0.01428(19) 0.0171(2)
N3 0.0675(11) 0.0935(13) 0.0489(10) 0.0193(9) 0.0185(8) 0.0243(9)
N2 0.0572(10) 0.0912(13) 0.0696(12) 0.0163(10) 0.0271(9) 0.0308(9)
C9 0.0337(7) 0.0492(8) 0.0370(8) 0.0026(7) 0.0085(6) 0.0022(6)
C8 0.0328(7) 0.0476(8) 0.0418(8) 0.0052(7) 0.0108(6) 0.0022(6)
C10 0.0401(8) 0.0582(10) 0.0424(9) 0.0059(8) 0.0087(7) 0.0094(7)
C7 0.0388(8) 0.0569(10) 0.0499(10) 0.0106(8) 0.0125(7) 0.0090(7)
N1 0.0351(6) 0.0463(7) 0.0402(7) 0.0015(6) -0.0005(5) -0.0074(5)
C6 0.0418(9) 0.0645(11) 0.0414(9) 0.0064(8) 0.0057(7) -0.0136(8)
C5 0.0563(11) 0.0699(12) 0.0348(9) 0.0006(8) 0.0066(8) -0.0075(9)
C2 0.0394(8) 0.0649(11) 0.0453(10) -0.0023(8) 0.0096(7) -0.0113(8)
C4 0.0539(10) 0.0591(11) 0.0420(10) -0.0004(8) -0.0067(8) -0.0145(8)
C1 0.0467(9) 0.0460(9) 0.0489(10) -0.0017(8) -0.0052(8) -0.0072(7)
C3 0.0436(9) 0.0692(12) 0.0513(11) -0.0013(9) 0.0033(8) -0.0210(8)

loop_
_atom_type_symbol
_atom_type_description
_atom_type_scat_dispersion_real
_atom_type_scat_dispersion_imag
_atom_type_scat_source
C C 0.0033 0.0016 'International Tables Vol C Tables 4.2.6.8 and 6.1.1.4'
H H 0.0000 0.0000 'International Tables Vol C Tables 4.2.6.8 and 6.1.1.4'
N N 0.0061 0.0033 'International Tables Vol C Tables 4.2.6.8 and 6.1.1.4'
S S 0.1246 0.1234 'International Tables Vol C Tables 4.2.6.8 and 6.1.1.4'
Zn Zn 0.2839 1.4301 'International Tables Vol C Tables 4.2.6.8 and 6.1.1.4'

loop_
_geom_angle_atom_site_label_1
_geom_angle_atom_site_label_2
_geom_angle_atom_site_label_3
_geom_angle
_geom_angle_site_symmetry_1
_geom_angle_site_symmetry_3
S2 Zn1 S2 125.51(3) 2_755 .
S2 Zn1 S1 93.755(16) . .
S2 Zn1 S1 110.657(19) 2_755 .
S2 Zn1 S1 110.657(19) . 2_755
S2 Zn1 S1 93.757(16) 2_755 2_755
S1 Zn1 S1 125.64(3) . 2_755
C9 S2 Zn1 96.97(6) . .
C8 S1 Zn1 96.68(5) . .
C8 C9 S2 126.43(13) . .
C8 C9 C10 117.80(14) . .
C10 C9 S2 115.70(12) . .
C9 C8 S1 125.74(12) . .
C9 C8 C7 116.75(15) . .
C7 C8 S1 117.48(12) . .
N3 C10 C9 178.6(2) . .
N2 C7 C8 177.0(2) . .
C6 N1 C2 120.61(15) . .
C6 N1 C1 119.97(14) . .
C2 N1 C1 119.43(15) . .
N1 C6 C5 120.55(15) . .
C6 C5 C4 119.35(18) . .
N1 C2 C3 120.40(17) . .
C3 C4 C5 119.49(17) . .
N1 C1 C1 109.75(17) . 7
C2 C3 C4 119.58(17) . .

loop_
_geom_bond_atom_site_label_1
_geom_bond_atom_site_label_2
_geom_bond_distance
_geom_bond_site_symmetry_2
Zn1 S2 2.3190(6) 2_755
Zn1 S2 2.3190(6) .
Zn1 S1 2.3400(5) .
Zn1 S1 2.3400(6) 2_755
S2 C9 1.7223(16) .
S1 C8 1.7256(17) .
N3 C10 1.144(2) .
N2 C7 1.139(2) .
C9 C8 1.370(2) .
C9 C10 1.430(2) .
C8 C7 1.429(2) .
N1 C6 1.338(2) .
N1 C2 1.340(2) .
N1 C1 1.486(2) .
C6 C5 1.367(3) .
C5 C4 1.370(3) .
C2 C3 1.367(3) .
C4 C3 1.367(3) .
C1 C1 1.510(3) 7

loop_
_geom_torsion_atom_site_label_1
_geom_torsion_atom_site_label_2
_geom_torsion_atom_site_label_3
_geom_torsion_atom_site_label_4
_geom_torsion
_geom_torsion_site_symmetry_1
_geom_torsion_site_symmetry_2
_geom_torsion_site_symmetry_3
_geom_torsion_site_symmetry_4
Zn1 S2 C9 C8 4.78(16) . . . .
Zn1 S2 C9 C10 -178.29(13) . . . .
Zn1 S1 C8 C9 -4.25(16) . . . .
Zn1 S1 C8 C7 177.69(13) . . . .
S2 C9 C8 S1 -0.4(2) . . . .
S2 C9 C8 C7 177.70(13) . . . .
C10 C9 C8 S1 -177.25(13) . . . .
C10 C9 C8 C7 0.8(2) . . . .
N1 C6 C5 C4 -0.7(3) . . . .
N1 C2 C3 C4 -0.8(3) . . . .
C6 N1 C2 C3 1.3(3) . . . .
C6 N1 C1 C1 89.3(2) . . . 7
C6 C5 C4 C3 1.2(3) . . . .
C5 C4 C3 C2 -0.4(3) . . . .
C2 N1 C6 C5 -0.6(3) . . . .
C2 N1 C1 C1 -90.6(2) . . . 7
C1 N1 C6 C5 179.57(16) . . . .
C1 N1 C2 C3 -178.77(17) . . . .
